data_7706157
loop_
_publ_author_name
'Zhao, Xiao-Yang'
'Yang, Hui'
'Zhao, Wen-Yuan'
'Wang, Jia'
'Yang, Qi-Shan'

_publ_section_title
;
 A weakly luminescent Tb-MOF-based &quot;turn-on&quot; sensor for the
 highly selective and sensitive sensing of an anthrax biomarker.
;
_journal_issue 4
_journal_name_full 'Dalton transactions (Cambridge, England : 2003)'
_journal_page_first 1300
_journal_page_last 1306
_journal_paper_doi 10.1039/d0dt03906c
_journal_volume 50
_journal_year 2021
_chemical_formula_moiety 'C18 H20 N2 O11 Tb, C3 H7 N O'
_chemical_formula_sum 'C21 H27 N3 O12 Tb'
_chemical_formula_weight 672.37
_space_group_crystal_system triclinic
_space_group_IT_number 2
_space_group_name_Hall '-P 1'
_space_group_name_H-M_alt 'P -1'
_atom_sites_solution_hydrogens geom
_audit_block_doi 10.5517/ccdc.csd.cc269b95
_audit_creation_date 2020-09-30
_audit_creation_method
;
Olex2 1.2
(compiled 2018.05.29 svn.r3508 for OlexSys, GUI svn.r5506)
;
_audit_update_record
;
2020-09-30 deposited with the CCDC.	2020-12-15 downloaded from the CCDC.
;
_cell_angle_alpha 103.610(8)
_cell_angle_beta 110.496(7)
_cell_angle_gamma 96.519(8)
_cell_formula_units_Z 2
_cell_length_a 10.560(3)
_cell_length_b 11.022(3)
_cell_length_c 12.840(4)
_cell_measurement_reflns_used 6520
_cell_measurement_temperature 273(2)
_cell_measurement_theta_max 24.30
_cell_measurement_theta_min 2.96
_cell_volume 1328.7(7)
_computing_cell_refinement 'SAINT V8.38A (?, 2016)'
_computing_data_reduction 'SAINT V8.38A (?, 2016)'
_computing_molecular_graphics 'Olex2 (Dolomanov et al., 2009)'
_computing_publication_material 'Olex2 (Dolomanov et al., 2009)'
_computing_structure_refinement 'XL (Sheldrick, 2008)'
_computing_structure_solution
;
Superflip (Palatinus & Chapuis, 2007;Palatinus & van der Lee, 2008;
Palatinus et al., 2012)
;
_diffrn_ambient_temperature 273.15
_diffrn_measured_fraction_theta_full 0.998
_diffrn_measured_fraction_theta_max 0.990
_diffrn_measurement_device_type 'Bruker APEX-II CCD'
_diffrn_measurement_method '\f and \w scans'
_diffrn_radiation_type MoK\a
_diffrn_radiation_wavelength 0.71073
_diffrn_reflns_av_R_equivalents 0.0916
_diffrn_reflns_av_unetI/netI 0.1150
_diffrn_reflns_Laue_measured_fraction_full 0.998
_diffrn_reflns_Laue_measured_fraction_max 0.990
_diffrn_reflns_limit_h_max 13
_diffrn_reflns_limit_h_min -13
_diffrn_reflns_limit_k_max 14
_diffrn_reflns_limit_k_min -14
_diffrn_reflns_limit_l_max 16
_diffrn_reflns_limit_l_min -16
_diffrn_reflns_number 22024
_diffrn_reflns_point_group_measured_fraction_full 0.998
_diffrn_reflns_point_group_measured_fraction_max 0.990
_diffrn_reflns_theta_full 25.242
_diffrn_reflns_theta_max 27.811
_diffrn_reflns_theta_min 3.239
_diffrn_standards_number 0
_exptl_absorpt_coefficient_mu 2.726
_exptl_absorpt_correction_T_max 0.7456
_exptl_absorpt_correction_T_min 0.6102
_exptl_absorpt_correction_type none
_exptl_absorpt_process_details
;
SADABS-2016/2 (Bruker,2016/2) was used for absorption correction.
wR2(int) was 0.0838 before and 0.0642 after correction.
The Ratio of minimum to maximum transmission is 0.8184.
The \l/2 correction factor is Not present.
;
_exptl_crystal_colour colorless
_exptl_crystal_density_diffrn 1.681
_exptl_crystal_description block
_exptl_crystal_F_000 670
_exptl_crystal_size_max 0.25
_exptl_crystal_size_mid 0.17
_exptl_crystal_size_min 0.14
_refine_diff_density_max 1.419
_refine_diff_density_min -0.780
_refine_diff_density_rms 0.164
_refine_ls_extinction_method none
_refine_ls_goodness_of_fit_ref 0.979
_refine_ls_hydrogen_treatment constr
_refine_ls_matrix_type full
_refine_ls_number_parameters 359
_refine_ls_number_reflns 6225
_refine_ls_number_restraints 32
_refine_ls_restrained_S_all 0.983
_refine_ls_R_factor_all 0.0945
_refine_ls_R_factor_gt 0.0534
_refine_ls_shift/su_max 0.001
_refine_ls_shift/su_mean 0.000
_refine_ls_structure_factor_coef Fsqd
_refine_ls_weighting_details 'w=1/[\s^2^(Fo^2^)+(0.0407P)^2^+0.3037P] where P=(Fo^2^+2Fc^2^)/3'
_refine_ls_weighting_scheme calc
_refine_ls_wR_factor_gt 0.0854
_refine_ls_wR_factor_ref 0.0959
_reflns_Friedel_coverage 0.000
_reflns_number_gt 4422
_reflns_number_total 6225
_reflns_threshold_expression 'I > 2\s(I)'
_cod_data_source_file d0dt03906c2.cif
_cod_data_source_block 1
_cod_depositor_comments 'Adding full bibliography for 7706157.cif.'
_cod_database_code 7706157
_shelx_shelxl_version_number 2018/3
_shelx_space_group_comment
;
The symmetry employed for this shelxl refinement is uniquely defined
by the following loop, which should always be used as a source of
symmetry information in preference to the above space-group names.
They are only intended as comments.
;
_shelx_estimated_absorpt_t_max 0.702
_shelx_estimated_absorpt_t_min 0.549
_olex2_refinement_description
;
1. Fixed Uiso
 At 1.2 times of:
  All C(H) groups
 At 1.5 times of:
  All C(H,H,H) groups, All O(H) groups
2. Restrained distances
 C16A-C17
 2.2 with sigma of 0.02
 C18-N2 \\sim N2-C17
 with sigma of 0.02
3. Uiso/Uaniso restraints and constraints
C18 \\sim N2 \\sim C17: within 2A with sigma of 0.01 and sigma for terminal
atoms of 0.02
Uanis(C16B) \\sim Ueq: with sigma of 0.01 and sigma for terminal atoms of 0.02
Uanis(C19B) \\sim Ueq, Uanis(C19A) \\sim Ueq: with sigma of 0.01 and sigma for
terminal atoms of 0.02
Uanis(C21B) = Uanis(C20A) = Uanis(C20B) = Uanis(C21A)
Uanis(C16B) = Uanis(C16A)
4. Others
 Sof(C21A)=Sof(H21D)=Sof(H21E)=Sof(H21F)=Sof(C20A)=Sof(H20D)=Sof(H20E)=
 Sof(H20F)=Sof(C19A)=Sof(H19A)=1-FVAR(1)
 Sof(C20B)=Sof(H20A)=Sof(H20B)=Sof(H20C)=Sof(C19B)=Sof(H19B)=Sof(C21B)=
 Sof(H21A)=Sof(H21B)=Sof(H21C)=FVAR(1)
 Sof(C16A)=Sof(H16A)=1-FVAR(2)
 Sof(C16B)=Sof(H16B)=FVAR(2)
5.a Aromatic/amide H refined with riding coordinates:
 C11(H11), C3(H3A), C7(H7), C13(H13), C16B(H16B), C19B(H19B), C19A(H19A),
 C16A(H16A)
5.b Idealised Me refined as rotating group:
 C14(H14A,H14B,H14C), C15(H15A,H15B,H15C), C18(H18A,H18B,H18C), C17(H17A,H17B,
 H17C), C20B(H20A,H20B,H20C), C21B(H21A,H21B,H21C), C21A(H21D,H21E,H21F),
 C20A(H20D,H20E,H20F)
5.c Idealised tetrahedral OH refined as rotating group:
 O3(H3), O9(H9), O6(H6)
;
_olex2_submission_special_instructions 'No special instructions were received'

loop_
_space_group_symop_operation_xyz
'x, y, z'
'-x, -y, -z'

loop_
_atom_site_label
_atom_site_type_symbol
_atom_site_fract_x
_atom_site_fract_y
_atom_site_fract_z
_atom_site_U_iso_or_equiv
_atom_site_adp_type
_atom_site_occupancy
_atom_site_site_symmetry_order
_atom_site_calc_flag
_atom_site_refinement_flags_posn
_atom_site_refinement_flags_adp
_atom_site_refinement_flags_occupancy
_atom_site_disorder_assembly
_atom_site_disorder_group
Tb1 Tb 0.39608(3) 0.45256(2) 0.31808(2) 0.02385(10) Uani 1 1 d . . . . .
O10 O 0.4293(5) 0.5210(4) 0.1643(3) 0.0485(12) Uani 1 1 d . . . . .
O5 O 0.4834(4) 0.3352(3) 0.5873(3) 0.0328(9) Uani 1 1 d . . . . .
O7 O 0.1718(4) 0.3102(4) 0.2198(4) 0.0504(12) Uani 1 1 d . . . . .
O3 O -0.1746(4) 0.4013(5) 0.2685(3) 0.0575(14) Uani 1 1 d . . . . .
H3 H -0.255111 0.403391 0.259445 0.086 Uiso 1 1 calc GR . . . .
O9 O 0.2640(5) 0.0158(5) 0.0039(5) 0.0721(16) Uani 1 1 d . . . . .
H9 H 0.317123 0.080570 0.053126 0.108 Uiso 1 1 calc GR . . . .
O2 O 0.3753(4) 0.5676(4) 0.6645(3) 0.0383(10) Uani 1 1 d . . . . .
O8 O 0.3248(4) 0.2465(4) 0.1524(3) 0.0390(10) Uani 1 1 d . . . . .
O6 O 0.4551(6) 0.0533(4) 0.2922(4) 0.0684(16) Uani 1 1 d . . . . .
H6 H 0.434093 0.123003 0.294300 0.103 Uiso 1 1 calc GR . . . .
O4 O 0.4272(4) 0.2759(3) 0.3942(3) 0.0368(10) Uani 1 1 d . . . . .
C12 C 0.1348(6) 0.0118(6) 0.0047(5) 0.0338(14) Uani 1 1 d . . . . .
C6 C 0.4782(6) 0.1214(5) 0.4928(5) 0.0319(14) Uani 1 1 d . . . . .
O11 O 0.2287(5) 0.5761(6) 0.2561(5) 0.0697(16) Uani 1 1 d . . . . .
C4 C -0.0910(6) 0.4512(6) 0.3844(5) 0.0324(14) Uani 1 1 d . . . . .
C5 C 0.4617(5) 0.2549(5) 0.4914(5) 0.0283(13) Uani 1 1 d . . . . .
C9 C 0.2048(6) 0.2291(6) 0.1538(5) 0.0340(14) Uani 1 1 d . . . . .
C8 C 0.4766(7) 0.0305(5) 0.3963(5) 0.0374(15) Uani 1 1 d . . . . .
C10 C 0.0996(6) 0.1096(5) 0.0747(5) 0.0320(14) Uani 1 1 d . . . . .
C11 C -0.0357(6) 0.0973(6) 0.0681(5) 0.0379(15) Uani 1 1 d . . . . .
H11 H -0.059750 0.162770 0.112968 0.046 Uiso 1 1 calc R . . . .
C1 C 0.2942(6) 0.5300(5) 0.5581(5) 0.0294(13) Uani 1 1 d . . . . .
C2 C 0.1430(5) 0.5149(5) 0.5293(5) 0.0275(13) Uani 1 1 d . . . . .
C3 C 0.0500(6) 0.4663(6) 0.4149(5) 0.0350(15) Uani 1 1 d . . . . .
H3A H 0.083487 0.443084 0.356659 0.042 Uiso 1 1 calc R . . . .
C7 C 0.5016(6) 0.0884(5) 0.5948(5) 0.0402(16) Uani 1 1 d . . . . .
H7 H 0.502748 0.148789 0.659514 0.048 Uiso 1 1 calc R . . . .
N1 N 0.5004(7) 0.6859(6) 0.1075(5) 0.0616(17) Uani 1 1 d . . . . .
C13 C 0.5172(8) 0.6125(7) 0.1748(6) 0.0524(18) Uani 1 1 d . . . . .
H13 H 0.602725 0.630251 0.236278 0.063 Uiso 1 1 calc R . . . .
O1 O 0.3377(4) 0.5050(4) 0.4778(4) 0.0365(10) Uani 1 1 d . . . . .
N2 N 0.0674(7) 0.6748(8) 0.1733(6) 0.080(2) Uani 1 1 d D U . . .
C16B C 0.1148(11) 0.5757(11) 0.2005(9) 0.049(3) Uani 0.648(12) 1 d . U P A 1
H16B H 0.051091 0.498421 0.172646 0.059 Uiso 0.648(12) 1 calc R . P A 1
C14 C 0.6095(11) 0.7913(9) 0.1259(9) 0.117(4) Uani 1 1 d . . . . .
H14A H 0.689721 0.796010 0.193076 0.175 Uiso 1 1 calc GR . . . .
H14B H 0.578017 0.869848 0.138068 0.175 Uiso 1 1 calc GR . . . .
H14C H 0.632746 0.777812 0.058820 0.175 Uiso 1 1 calc GR . . . .
C15 C 0.3727(12) 0.6678(11) 0.0116(9) 0.145(5) Uani 1 1 d . . . . .
H15A H 0.332764 0.578057 -0.023391 0.218 Uiso 1 1 calc GR . . . .
H15B H 0.389339 0.703646 -0.044935 0.218 Uiso 1 1 calc GR . . . .
H15C H 0.310140 0.709530 0.038474 0.218 Uiso 1 1 calc GR . . . .
C18 C -0.0788(12) 0.6370(12) 0.1057(11) 0.145(5) Uani 1 1 d D U . . .
H18A H -0.096557 0.632066 0.026090 0.218 Uiso 1 1 calc GR . . . .
H18B H -0.124271 0.698706 0.135725 0.218 Uiso 1 1 calc GR . . . .
H18C H -0.113603 0.554798 0.110180 0.218 Uiso 1 1 calc GR . . . .
C17 C 0.1236(13) 0.8078(11) 0.2016(10) 0.153(5) Uani 1 1 d D U . . .
H17A H 0.198558 0.835616 0.276717 0.230 Uiso 1 1 calc GR . . . .
H17B H 0.052917 0.855049 0.203021 0.230 Uiso 1 1 calc GR . . . .
H17C H 0.157171 0.822398 0.144152 0.230 Uiso 1 1 calc GR . . . .
N3 N -0.0177(10) 0.1536(7) 0.4553(8) 0.094(2) Uani 1 1 d . . . . .
O12 O 0.1184(13) 0.2286(10) 0.6418(9) 0.169(4) Uani 1 1 d . . . . .
C20B C -0.147(3) 0.115(2) 0.357(3) 0.132(5) Uani 0.509(10) 1 d . . P B 1
H20A H -0.174793 0.023729 0.330795 0.198 Uiso 0.509(10) 1 calc GR . P B 1
H20B H -0.136571 0.145222 0.295274 0.198 Uiso 0.509(10) 1 calc GR . P B 1
H20C H -0.215916 0.151176 0.378579 0.198 Uiso 0.509(10) 1 calc GR . P B 1
C19B C 0.005(3) 0.204(3) 0.567(3) 0.124(9) Uani 0.509(10) 1 d . U P B 1
H19B H -0.069210 0.220574 0.587718 0.149 Uiso 0.509(10) 1 calc R . P B 1
C21B C 0.104(3) 0.142(2) 0.417(2) 0.132(5) Uani 0.509(10) 1 d . . P B 1
H21A H 0.125119 0.059067 0.415346 0.198 Uiso 0.509(10) 1 calc GR . P B 1
H21B H 0.184079 0.206646 0.471713 0.198 Uiso 0.509(10) 1 calc GR . P B 1
H21C H 0.080270 0.152918 0.341276 0.198 Uiso 0.509(10) 1 calc GR . P B 1
C21A C -0.148(3) 0.142(2) 0.475(2) 0.132(5) Uani 0.491(10) 1 d . . P B 2
H21D H -0.209437 0.185522 0.429081 0.198 Uiso 0.491(10) 1 calc GR . P B 2
H21E H -0.128471 0.180626 0.555759 0.198 Uiso 0.491(10) 1 calc GR . P B 2
H21F H -0.192118 0.053770 0.452350 0.198 Uiso 0.491(10) 1 calc GR . P B 2
C20A C -0.038(3) 0.112(2) 0.340(3) 0.132(5) Uani 0.491(10) 1 d . . P B 2
H20D H -0.010333 0.032420 0.324319 0.198 Uiso 0.491(10) 1 calc GR . P B 2
H20E H 0.015773 0.174641 0.322469 0.198 Uiso 0.491(10) 1 calc GR . P B 2
H20F H -0.134498 0.101274 0.292825 0.198 Uiso 0.491(10) 1 calc GR . P B 2
C19A C 0.105(4) 0.195(3) 0.546(3) 0.117(9) Uani 0.491(10) 1 d . U P B 2
H19A H 0.184862 0.197161 0.530472 0.140 Uiso 0.491(10) 1 calc R . P B 2
C16A C 0.203(2) 0.6505(19) 0.2465(18) 0.049(3) Uani 0.352(12) 1 d D . P A 2
H16A H 0.272157 0.723749 0.289505 0.059 Uiso 0.352(12) 1 calc R . P A 2

loop_
_atom_site_aniso_label
_atom_site_aniso_U_11
_atom_site_aniso_U_22
_atom_site_aniso_U_33
_atom_site_aniso_U_23
_atom_site_aniso_U_13
_atom_site_aniso_U_12
Tb1 0.02021(15) 0.01985(14) 0.02397(16) 0.00282(10) 0.00306(10) 0.00151(10)
O10 0.067(3) 0.041(3) 0.032(3) 0.011(2) 0.018(2) -0.007(2)
O5 0.048(3) 0.0165(19) 0.027(2) 0.0013(17) 0.0119(19) -0.0019(17)
O7 0.028(2) 0.042(3) 0.052(3) -0.017(2) 0.005(2) -0.0038(19)
O3 0.025(2) 0.108(4) 0.025(2) 0.002(2) 0.006(2) 0.009(3)
O9 0.048(3) 0.066(4) 0.075(4) -0.014(3) 0.023(3) -0.012(3)
O2 0.023(2) 0.050(3) 0.034(2) 0.007(2) 0.0050(19) 0.0071(19)
O8 0.036(3) 0.038(2) 0.028(2) -0.0020(19) 0.0077(19) -0.0099(19)
O6 0.140(5) 0.038(3) 0.036(3) 0.015(2) 0.036(3) 0.038(3)
O4 0.054(3) 0.022(2) 0.027(2) 0.0078(18) 0.007(2) 0.0097(19)
C12 0.024(3) 0.037(4) 0.036(4) 0.008(3) 0.010(3) 0.001(3)
C6 0.035(3) 0.022(3) 0.030(3) 0.003(3) 0.007(3) 0.000(2)
O11 0.055(4) 0.082(4) 0.087(4) 0.047(3) 0.020(3) 0.046(3)
C4 0.021(3) 0.042(4) 0.027(3) 0.003(3) 0.005(3) 0.008(3)
C5 0.024(3) 0.023(3) 0.032(4) 0.005(3) 0.006(3) 0.005(2)
C9 0.030(4) 0.031(3) 0.027(3) 0.004(3) 0.001(3) -0.003(3)
C8 0.061(4) 0.026(3) 0.024(3) 0.008(3) 0.013(3) 0.014(3)
C10 0.035(4) 0.024(3) 0.024(3) 0.003(2) 0.002(3) -0.006(3)
C11 0.035(4) 0.037(4) 0.029(3) -0.002(3) 0.008(3) -0.002(3)
C1 0.031(3) 0.020(3) 0.040(4) 0.010(3) 0.014(3) 0.009(2)
C2 0.025(3) 0.031(3) 0.025(3) 0.003(3) 0.011(3) 0.004(2)
C3 0.029(3) 0.049(4) 0.026(3) 0.004(3) 0.015(3) 0.008(3)
C7 0.061(4) 0.026(3) 0.027(4) 0.002(3) 0.013(3) 0.009(3)
N1 0.082(5) 0.054(4) 0.048(4) 0.023(3) 0.023(4) 0.004(3)
C13 0.061(5) 0.061(5) 0.043(4) 0.019(4) 0.025(4) 0.022(4)
O1 0.032(2) 0.035(2) 0.045(3) 0.005(2) 0.022(2) 0.0070(18)
N2 0.074(5) 0.105(6) 0.095(5) 0.066(5) 0.037(4) 0.062(4)
C16B 0.038(5) 0.052(6) 0.050(6) 0.014(5) 0.009(4) 0.011(4)
C14 0.121(9) 0.105(8) 0.126(9) 0.065(7) 0.045(7) -0.022(7)
C15 0.150(11) 0.153(11) 0.092(8) 0.085(8) -0.019(8) -0.009(9)
C18 0.108(9) 0.139(10) 0.143(10) 0.003(8) 0.029(8) 0.005(8)
C17 0.151(10) 0.137(10) 0.133(10) 0.074(8) 0.000(8) -0.009(8)
N3 0.122(8) 0.068(5) 0.086(7) 0.030(5) 0.033(6) 0.012(5)
O12 0.180(11) 0.182(10) 0.112(8) 0.045(7) 0.018(8) 0.036(7)
C20B 0.131(12) 0.102(8) 0.148(13) 0.034(10) 0.043(12) 0.013(9)
C19B 0.123(12) 0.130(12) 0.124(12) 0.047(9) 0.046(9) 0.031(9)
C21B 0.131(12) 0.102(8) 0.148(13) 0.034(10) 0.043(12) 0.013(9)
C21A 0.131(12) 0.102(8) 0.148(13) 0.034(10) 0.043(12) 0.013(9)
C20A 0.131(12) 0.102(8) 0.148(13) 0.034(10) 0.043(12) 0.013(9)
C19A 0.124(12) 0.115(12) 0.117(12) 0.042(9) 0.047(9) 0.026(9)
C16A 0.038(5) 0.052(6) 0.050(6) 0.014(5) 0.009(4) 0.011(4)

loop_
_atom_type_symbol
_atom_type_description
_atom_type_scat_dispersion_real
_atom_type_scat_dispersion_imag
_atom_type_scat_source
C C 0.0033 0.0016 'International Tables Vol C Tables 4.2.6.8 and 6.1.1.4'
H H 0.0000 0.0000 'International Tables Vol C Tables 4.2.6.8 and 6.1.1.4'
N N 0.0061 0.0033 'International Tables Vol C Tables 4.2.6.8 and 6.1.1.4'
O O 0.0106 0.0060 'International Tables Vol C Tables 4.2.6.8 and 6.1.1.4'
Tb Tb -0.1723 4.1537 'International Tables Vol C Tables 4.2.6.8 and 6.1.1.4'

loop_
_geom_angle_atom_site_label_1
_geom_angle_atom_site_label_2
_geom_angle_atom_site_label_3
_geom_angle
_geom_angle_site_symmetry_1
_geom_angle_site_symmetry_3
_geom_angle_publ_flag
O10 Tb1 O7 102.50(15) . . ?
O10 Tb1 O8 76.30(14) . . ?
O10 Tb1 C9 90.32(16) . . ?
O5 Tb1 O10 77.47(14) 2_666 . ?
O5 Tb1 O7 145.64(15) 2_666 . ?
O5 Tb1 O2 79.39(14) 2_666 2_666 ?
O5 Tb1 O8 151.73(13) 2_666 . ?
O5 Tb1 O4 126.48(13) 2_666 . ?
O5 Tb1 O11 75.49(17) 2_666 . ?
O5 Tb1 C9 162.88(15) 2_666 . ?
O7 Tb1 O8 52.47(14) . . ?
O7 Tb1 C9 25.97(15) . . ?
O2 Tb1 O10 74.39(15) 2_666 . ?
O2 Tb1 O7 134.30(14) 2_666 . ?
O2 Tb1 O8 83.57(13) 2_666 . ?
O2 Tb1 C9 109.12(16) 2_666 . ?
O8 Tb1 C9 26.53(15) . . ?
O4 Tb1 O10 137.63(15) . . ?
O4 Tb1 O7 76.72(15) . . ?
O4 Tb1 O2 76.88(14) . 2_666 ?
O4 Tb1 O8 70.09(13) . . ?
O4 Tb1 O11 141.34(17) . . ?
O4 Tb1 C9 70.55(15) . . ?
O11 Tb1 O10 72.36(18) . . ?
O11 Tb1 O7 71.98(18) . . ?
O11 Tb1 O2 141.77(17) . 2_666 ?
O11 Tb1 O8 106.06(17) . . ?
O11 Tb1 C9 89.49(19) . . ?
O1 Tb1 O10 145.94(15) . . ?
O1 Tb1 O5 77.23(13) . 2_666 ?
O1 Tb1 O7 86.20(14) . . ?
O1 Tb1 O2 122.24(13) . 2_666 ?
O1 Tb1 O8 131.05(13) . . ?
O1 Tb1 O4 76.31(14) . . ?
O1 Tb1 O11 79.49(17) . . ?
O1 Tb1 C9 108.49(16) . . ?
C13 O10 Tb1 126.7(4) . . ?
C5 O5 Tb1 135.1(4) . 2_666 ?
C9 O7 Tb1 96.5(3) . . ?
C4 O3 H3 109.5 . . ?
C12 O9 H9 109.5 . . ?
C1 O2 Tb1 109.6(3) . 2_666 ?
C9 O8 Tb1 89.7(3) . . ?
C8 O6 H6 109.5 . . ?
C5 O4 Tb1 138.3(3) . . ?
O9 C12 C10 124.0(5) . . ?
O9 C12 C11 116.1(5) . 2 ?
C11 C12 C10 119.9(5) 2 . ?
C8 C6 C5 122.2(6) . . ?
C8 C6 C7 118.4(5) . . ?
C7 C6 C5 119.3(5) . . ?
C16B O11 Tb1 147.0(7) . . ?
C16A O11 Tb1 153.1(15) . . ?
O3 C4 C2 122.7(5) . 2_566 ?
O3 C4 C3 117.5(5) . . ?
C3 C4 C2 119.7(5) . 2_566 ?
O5 C5 C6 117.4(5) . . ?
O4 C5 O5 126.0(5) . . ?
O4 C5 C6 116.6(5) . . ?
O7 C9 Tb1 57.5(3) . . ?
O7 C9 O8 121.2(5) . . ?
O7 C9 C10 119.0(5) . . ?
O8 C9 Tb1 63.8(3) . . ?
O8 C9 C10 119.8(5) . . ?
C10 C9 Tb1 175.2(4) . . ?
O6 C8 C6 123.1(5) . . ?
O6 C8 C7 117.8(5) . 2_656 ?
C7 C8 C6 119.1(6) 2_656 . ?
C12 C10 C9 121.0(5) . . ?
C11 C10 C12 119.7(5) . . ?
C11 C10 C9 119.3(5) . . ?
C12 C11 C10 120.4(6) 2 . ?
C12 C11 H11 119.8 2 . ?
C10 C11 H11 119.8 . . ?
O2 C1 C2 118.0(5) . . ?
O1 C1 O2 122.1(5) . . ?
O1 C1 C2 119.9(5) . . ?
C4 C2 C1 121.6(5) 2_566 . ?
C3 C2 C4 118.3(5) . 2_566 ?
C3 C2 C1 120.1(5) . . ?
C4 C3 C2 122.0(5) . . ?
C4 C3 H3A 119.0 . . ?
C2 C3 H3A 119.0 . . ?
C6 C7 H7 118.8 . . ?
C8 C7 C6 122.5(6) 2_656 . ?
C8 C7 H7 118.8 2_656 . ?
C13 N1 C14 122.2(7) . . ?
C13 N1 C15 121.6(7) . . ?
C15 N1 C14 116.2(7) . . ?
O10 C13 N1 125.7(7) . . ?
O10 C13 H13 117.1 . . ?
N1 C13 H13 117.1 . . ?
C1 O1 Tb1 174.6(4) . . ?
C16B N2 C18 109.6(9) . . ?
C16B N2 C17 135.8(9) . . ?
C18 N2 C16A 152.3(11) . . ?
C17 N2 C18 114.4(8) . . ?
C17 N2 C16A 92.7(9) . . ?
O11 C16B N2 126.2(10) . . ?
O11 C16B H16B 116.9 . . ?
N2 C16B H16B 116.9 . . ?
N1 C14 H14A 109.5 . . ?
N1 C14 H14B 109.5 . . ?
N1 C14 H14C 109.5 . . ?
H14A C14 H14B 109.5 . . ?
H14A C14 H14C 109.5 . . ?
H14B C14 H14C 109.5 . . ?
N1 C15 H15A 109.5 . . ?
N1 C15 H15B 109.5 . . ?
N1 C15 H15C 109.5 . . ?
H15A C15 H15B 109.5 . . ?
H15A C15 H15C 109.5 . . ?
H15B C15 H15C 109.5 . . ?
N2 C18 H18A 109.5 . . ?
N2 C18 H18B 109.5 . . ?
N2 C18 H18C 109.5 . . ?
H18A C18 H18B 109.5 . . ?
H18A C18 H18C 109.5 . . ?
H18B C18 H18C 109.5 . . ?
N2 C17 H17A 109.5 . . ?
N2 C17 H17B 109.5 . . ?
N2 C17 H17C 109.5 . . ?
H17A C17 H17B 109.5 . . ?
H17A C17 H17C 109.5 . . ?
H17B C17 H17C 109.5 . . ?
C20B N3 C21B 111.2(16) . . ?
C19B N3 C20B 128(2) . . ?
C19B N3 C21B 120.6(18) . . ?
C20A N3 C21A 113.2(17) . . ?
C19A N3 C21A 120.3(18) . . ?
C19A N3 C20A 126(2) . . ?
N3 C20B H20A 109.5 . . ?
N3 C20B H20B 109.5 . . ?
N3 C20B H20C 109.5 . . ?
H20A C20B H20B 109.5 . . ?
H20A C20B H20C 109.5 . . ?
H20B C20B H20C 109.5 . . ?
N3 C19B H19B 119.4 . . ?
O12 C19B N3 121(3) . . ?
O12 C19B H19B 119.4 . . ?
N3 C21B H21A 109.5 . . ?
N3 C21B H21B 109.5 . . ?
N3 C21B H21C 109.5 . . ?
H21A C21B H21B 109.5 . . ?
H21A C21B H21C 109.5 . . ?
H21B C21B H21C 109.5 . . ?
N3 C21A H21D 109.5 . . ?
N3 C21A H21E 109.5 . . ?
N3 C21A H21F 109.5 . . ?
H21D C21A H21E 109.5 . . ?
H21D C21A H21F 109.5 . . ?
H21E C21A H21F 109.5 . . ?
N3 C20A H20D 109.5 . . ?
N3 C20A H20E 109.5 . . ?
N3 C20A H20F 109.5 . . ?
H20D C20A H20E 109.5 . . ?
H20D C20A H20F 109.5 . . ?
H20E C20A H20F 109.5 . . ?
N3 C19A H19A 117.8 . . ?
O12 C19A N3 124(3) . . ?
O12 C19A H19A 117.8 . . ?
O11 C16A N2 131(2) . . ?
O11 C16A H16A 114.5 . . ?
N2 C16A H16A 114.5 . . ?

loop_
_geom_bond_atom_site_label_1
_geom_bond_atom_site_label_2
_geom_bond_distance
_geom_bond_site_symmetry_2
_geom_bond_publ_flag
Tb1 O10 2.390(4) . ?
Tb1 O5 2.339(3) 2_666 ?
Tb1 O7 2.407(4) . ?
Tb1 O2 2.387(4) 2_666 ?
Tb1 O8 2.543(4) . ?
Tb1 O4 2.382(4) . ?
Tb1 O11 2.384(5) . ?
Tb1 C9 2.835(5) . ?
Tb1 O1 2.309(4) . ?
O10 C13 1.238(8) . ?
O5 C5 1.263(6) . ?
O7 C9 1.249(7) . ?
O3 H3 0.8200 . ?
O3 C4 1.371(7) . ?
O9 H9 0.8200 . ?
O9 C12 1.363(7) . ?
O2 C1 1.267(6) . ?
O8 C9 1.266(7) . ?
O6 H6 0.8200 . ?
O6 C8 1.363(7) . ?
O4 C5 1.257(6) . ?
C12 C10 1.406(8) . ?
C12 C11 1.384(7) 2 ?
C6 C5 1.505(8) . ?
C6 C8 1.392(8) . ?
C6 C7 1.387(8) . ?
O11 C16B 1.163(11) . ?
O11 C16A 0.915(16) . ?
C4 C2 1.396(8) 2_566 ?
C4 C3 1.379(7) . ?
C9 C10 1.500(7) . ?
C8 C7 1.381(8) 2_656 ?
C10 C11 1.390(8) . ?
C11 H11 0.9300 . ?
C1 C2 1.488(7) . ?
C1 O1 1.255(6) . ?
C2 C3 1.382(7) . ?
C3 H3A 0.9300 . ?
C7 H7 0.9300 . ?
N1 C13 1.299(8) . ?
N1 C14 1.452(10) . ?
N1 C15 1.427(11) . ?
C13 H13 0.9300 . ?
N2 C16B 1.321(12) . ?
N2 C18 1.435(10) . ?
N2 C17 1.426(10) . ?
N2 C16A 1.505(19) . ?
C16B H16B 0.9300 . ?
C14 H14A 0.9600 . ?
C14 H14B 0.9600 . ?
C14 H14C 0.9600 . ?
C15 H15A 0.9600 . ?
C15 H15B 0.9600 . ?
C15 H15C 0.9600 . ?
C18 H18A 0.9600 . ?
C18 H18B 0.9600 . ?
C18 H18C 0.9600 . ?
C17 H17A 0.9600 . ?
C17 H17B 0.9600 . ?
C17 H17C 0.9600 . ?
N3 C20B 1.43(3) . ?
N3 C19B 1.34(3) . ?
N3 C21B 1.54(3) . ?
N3 C21A 1.49(3) . ?
N3 C20A 1.37(3) . ?
N3 C19A 1.34(3) . ?
O12 C19B 1.19(3) . ?
O12 C19A 1.15(3) . ?
C20B H20A 0.9600 . ?
C20B H20B 0.9600 . ?
C20B H20C 0.9600 . ?
C19B H19B 0.9300 . ?
C21B H21A 0.9600 . ?
C21B H21B 0.9600 . ?
C21B H21C 0.9600 . ?
C21A H21D 0.9600 . ?
C21A H21E 0.9600 . ?
C21A H21F 0.9600 . ?
C20A H20D 0.9600 . ?
C20A H20E 0.9600 . ?
C20A H20F 0.9600 . ?
C19A H19A 0.9300 . ?
C16A H16A 0.9300 . ?

loop_
_geom_torsion_atom_site_label_1
_geom_torsion_atom_site_label_2
_geom_torsion_atom_site_label_3
_geom_torsion_atom_site_label_4
_geom_torsion
_geom_torsion_site_symmetry_1
_geom_torsion_site_symmetry_2
_geom_torsion_site_symmetry_3
_geom_torsion_site_symmetry_4
_geom_torsion_publ_flag
Tb1 O10 C13 N1 -145.6(6) . . . . ?
Tb1 O5 C5 O4 -45.2(8) 2_666 . . . ?
Tb1 O5 C5 C6 134.9(4) 2_666 . . . ?
Tb1 O7 C9 O8 -4.1(6) . . . . ?
Tb1 O7 C9 C10 176.2(4) . . . . ?
Tb1 O2 C1 C2 170.3(4) 2_666 . . . ?
Tb1 O2 C1 O1 -9.4(6) 2_666 . . . ?
Tb1 O8 C9 O7 3.9(6) . . . . ?
Tb1 O8 C9 C10 -176.4(5) . . . . ?
Tb1 O4 C5 O5 5.7(9) . . . . ?
Tb1 O4 C5 C6 -174.4(4) . . . . ?
Tb1 O11 C16B N2 -166.6(7) . . . . ?
Tb1 O11 C16A N2 165.3(12) . . . . ?
O7 C9 C10 C12 -175.6(6) . . . . ?
O7 C9 C10 C11 6.3(9) . . . . ?
O3 C4 C3 C2 -179.6(6) . . . . ?
O9 C12 C10 C9 1.1(9) . . . . ?
O9 C12 C10 C11 179.1(6) . . . . ?
O2 C1 C2 C4 4.2(8) . . . 2_566 ?
O2 C1 C2 C3 -175.8(5) . . . . ?
O8 C9 C10 C12 4.7(9) . . . . ?
O8 C9 C10 C11 -173.4(5) . . . . ?
C12 C10 C11 C12 1.5(10) . . . 2 ?
C4 C2 C3 C4 0.2(10) 2_566 . . . ?
C5 C6 C8 O6 -2.5(10) . . . . ?
C5 C6 C8 C7 177.2(5) . . . 2_656 ?
C5 C6 C7 C8 -177.3(6) . . . 2_656 ?
C9 C10 C11 C12 179.6(5) . . . 2 ?
C8 C6 C5 O5 -170.5(5) . . . . ?
C8 C6 C5 O4 9.6(8) . . . . ?
C8 C6 C7 C8 0.0(10) . . . 2_656 ?
C11 C12 C10 C9 -179.6(5) 2 . . . ?
C11 C12 C10 C11 -1.5(10) 2 . . . ?
C1 C2 C3 C4 -179.8(5) . . . . ?
C2 C4 C3 C2 -0.2(10) 2_566 . . . ?
C7 C6 C5 O5 6.7(8) . . . . ?
C7 C6 C5 O4 -173.2(5) . . . . ?
C7 C6 C8 O6 -179.7(6) . . . . ?
C7 C6 C8 C7 0.0(10) . . . 2_656 ?
O1 C1 C2 C4 -176.2(5) . . . 2_566 ?
O1 C1 C2 C3 3.8(8) . . . . ?
C14 N1 C13 O10 -179.8(8) . . . . ?
C15 N1 C13 O10 0.7(13) . . . . ?
C18 N2 C16B O11 -178.9(10) . . . . ?
C18 N2 C16A O11 17(4) . . . . ?
C17 N2 C16B O11 -4(2) . . . . ?
C17 N2 C16A O11 -175(3) . . . . ?
C20B N3 C19B O12 177.8(19) . . . . ?
C21B N3 C19B O12 -8(3) . . . . ?
C21A N3 C19A O12 -3(3) . . . . ?
C20A N3 C19A O12 -180(2) . . . . ?
